data_8104620
loop_
_publ_author_name
'Yu-Fang, Wang'
'Zhang, Shu-Qi'

_publ_section_title
;
 Crystal structure of the nickel(II) complex
 aqua-(2,6-di(pyrazin-2-yl)-4,4&#x2032;-bipyridine-\k3
 N,N&#x2032;,N&#x2032;&#x2032;)-(phthalato-\k2 O,O&#x2032;)nickel(II)
 tetrahydrate, C26H26N6O9Ni
;
_journal_issue 5
_journal_name_full 'Zeitschrift f\"ur Kristallographie - New Crystal Structures'
_journal_page_first 907
_journal_page_last 909
_journal_paper_doi 10.1515/ncrs-2021-0141
_journal_volume 236
_journal_year 2021
_chemical_formula_moiety 'C26 H18 N6 Ni O5, 4(H2 O)'
_chemical_formula_sum 'C26 H26 N6 Ni O9'
_chemical_formula_weight 625.24
_space_group_crystal_system triclinic
_space_group_IT_number 2
_space_group_name_Hall '-P 1'
_space_group_name_H-M_alt 'P -1'
_atom_sites_solution_hydrogens mixed
_atom_sites_solution_primary direct
_cell_angle_alpha 70.936(5)
_cell_angle_beta 75.684(4)
_cell_angle_gamma 63.266(4)
_cell_formula_units_Z 2
_cell_length_a 11.2329(5)
_cell_length_b 11.7535(5)
_cell_length_c 12.1109(7)
_cell_measurement_reflns_used 11246
_cell_measurement_temperature 290
_cell_measurement_theta_max 27.1390
_cell_measurement_theta_min 3.6800
_cell_volume 1340.14(13)
_computing_cell_refinement 'CrysAlisPro 1.171.39.46 (Rigaku OD, 2018)'
_computing_data_collection 'CrysAlisPro 1.171.39.46 (Rigaku OD, 2018)'
_computing_data_reduction 'CrysAlisPro 1.171.39.46 (Rigaku OD, 2018)'
_computing_molecular_graphics 'Olex2 (Dolomanov et al., 2009)'
_computing_publication_material 'Olex2 (Dolomanov et al., 2009)'
_computing_structure_refinement 'ShelXL (Sheldrick, 2015)'
_computing_structure_solution 'ShelXT (Sheldrick, 2015)'
_diffrn_ambient_temperature 290
_diffrn_detector 'CCD plate'
_diffrn_detector_area_resol_mean 8.0584
_diffrn_detector_type EosS2
_diffrn_measured_fraction_theta_full 0.998
_diffrn_measured_fraction_theta_max 0.998
_diffrn_measurement_details
;
List of Runs (angles in degrees, time in seconds):

  # Type    Start    End  Width  t~exp~   \w     \q     \k     \f   Frames
--------------------------------------------------------------------------
  1  \w    -20.00  25.00   1.00    2.52    --  -13.80 -99.00  60.00   45
  2  \w    -12.00  82.00   1.00    2.52    --   14.82  77.00  30.00   94
  3  \w     -2.00  82.00   1.00    2.52    --   14.82  57.00   0.00   84
  4  \w     -2.00  82.00   1.00    2.52    --   14.82  57.00-150.00   84
  5  \w     -2.00  82.00   1.00    2.52    --   14.82  57.00 -90.00   84
  6  \w     -2.00  82.00   1.00    2.52    --   14.82  57.00 150.00   84
  7  \w    -86.00 -35.00   1.00    2.52    --  -13.80-178.00  60.00   51
  8  \w    -86.00 -34.00   1.00    2.52    --  -13.80 178.00-120.00   52
  9  \w    -20.00  54.00   1.00    2.52    --   14.82 -99.00  90.00   74
 10  \w    -20.00  54.00   1.00    2.52    --   14.82 -99.00 -30.00   74
 11  \w    -20.00  54.00   1.00    2.52    --   14.82 -99.00-120.00   74
 12  \w     35.00  74.00   1.00    2.52    --   14.82 178.00  30.00   39
 13  \w    -20.00  54.00   1.00    2.52    --   14.82 -99.00 120.00   74
;
_diffrn_measurement_device 'four-circle diffractometer'
_diffrn_measurement_device_type 'SuperNova, Single source at offset/far, EosS2'
_diffrn_measurement_method '\w scans'
_diffrn_orient_matrix_type 'CrysAlisPro convention (1999,Acta A55,543-557)'
_diffrn_orient_matrix_UB_11 0.0004580000
_diffrn_orient_matrix_UB_12 -0.0612765000
_diffrn_orient_matrix_UB_13 0.0363306000
_diffrn_orient_matrix_UB_21 -0.0145283000
_diffrn_orient_matrix_UB_22 -0.0124998000
_diffrn_orient_matrix_UB_23 -0.0475465000
_diffrn_orient_matrix_UB_31 0.0697085000
_diffrn_orient_matrix_UB_32 -0.0309249000
_diffrn_orient_matrix_UB_33 -0.0177259000
_diffrn_radiation_monochromator mirror
_diffrn_radiation_probe x-ray
_diffrn_radiation_type MoK\a
_diffrn_radiation_wavelength 0.71073
_diffrn_reflns_av_R_equivalents 0.0330
_diffrn_reflns_av_unetI/netI 0.0276
_diffrn_reflns_Laue_measured_fraction_full 0.998
_diffrn_reflns_Laue_measured_fraction_max 0.998
_diffrn_reflns_limit_h_max 13
_diffrn_reflns_limit_h_min -13
_diffrn_reflns_limit_k_max 14
_diffrn_reflns_limit_k_min -14
_diffrn_reflns_limit_l_max 14
_diffrn_reflns_limit_l_min -14
_diffrn_reflns_number 25097
_diffrn_reflns_point_group_measured_fraction_full 0.998
_diffrn_reflns_point_group_measured_fraction_max 0.998
_diffrn_reflns_theta_full 25.242
_diffrn_reflns_theta_max 25.499
_diffrn_reflns_theta_min 3.281
_diffrn_source 'micro-focus sealed X-ray tube'
_diffrn_source_type 'SuperNova (Mo) X-ray Source'
_diffrn_standards_number 0
_exptl_absorpt_coefficient_mu 0.790
_exptl_absorpt_correction_T_max 1.00000
_exptl_absorpt_correction_T_min 0.88614
_exptl_absorpt_correction_type multi-scan
_exptl_absorpt_process_details
;
CrysAlisPro 1.171.39.46 (Rigaku Oxford Diffraction, 2018)
Empirical absorption correction using spherical harmonics,
 implemented in SCALE3 ABSPACK scaling algorithm.
;
_exptl_crystal_colour 'clear light green'
_exptl_crystal_colour_lustre clear
_exptl_crystal_colour_modifier light
_exptl_crystal_colour_primary green
_exptl_crystal_density_diffrn 1.549
_exptl_crystal_density_meas .
_exptl_crystal_description block
_exptl_crystal_F_000 648
_exptl_crystal_size_max 0.18
_exptl_crystal_size_mid 0.18
_exptl_crystal_size_min 0.18
_refine_diff_density_max 0.271
_refine_diff_density_min -0.330
_refine_diff_density_rms 0.047
_refine_ls_extinction_coef .
_refine_ls_extinction_method none
_refine_ls_goodness_of_fit_ref 1.050
_refine_ls_hydrogen_treatment mixed
_refine_ls_matrix_type full
_refine_ls_number_parameters 383
_refine_ls_number_reflns 4994
_refine_ls_number_restraints 0
_refine_ls_restrained_S_all 1.050
_refine_ls_R_factor_all 0.0363
_refine_ls_R_factor_gt 0.0314
_refine_ls_shift/su_max 0.000
_refine_ls_shift/su_mean 0.000
_refine_ls_structure_factor_coef Fsqd
_refine_ls_weighting_details 'w=1/[\s^2^(Fo^2^)+(0.0257P)^2^+0.8487P] where P=(Fo^2^+2Fc^2^)/3'
_refine_ls_weighting_scheme calc
_refine_ls_wR_factor_gt 0.0721
_refine_ls_wR_factor_ref 0.0743
_reflns_Friedel_coverage 0.000
_reflns_Friedel_fraction_full .
_reflns_Friedel_fraction_max .
_reflns_number_gt 4479
_reflns_number_total 4994
_reflns_threshold_expression 'I > 2\s(I)'
_cod_data_source_file suppl_j_ncrs-2021-0141_suppl.cif
_cod_data_source_block exp_1631
_cod_original_cell_volume 1340.13(13)
_cod_database_code 8104620
_shelx_space_group_comment
;
The symmetry employed for this shelxl refinement is uniquely defined
by the following loop, which should always be used as a source of
symmetry information in preference to the above space-group names.
They are only intended as comments.
;
_reflns_odcompleteness_completeness 99.82
_reflns_odcompleteness_iscentric 1
_reflns_odcompleteness_theta 25.30
_olex2_refinement_description
;
1. Fixed Uiso
 At 1.2 times of:
  All C(H) groups
 At 1.5 times of:
  All O(H,H) groups
2.a Riding coordinates:
 O5(H5A,H5B), O7(H7A,H7B), O8(H8A,H8B), O6(H6A,H6B), O9(H9A,H9B)
2.b Aromatic/amide H refined with riding coordinates:
 C2(H2), C4(H4), C7(H7), C8(H8), C9(H9), C10(H10), C13(H13), C12(H12),
 C18(H18), C17(H17), C16(H16), C15(H15), C21(H21), C22(H22), C23(H23), C24(H24)
;
_olex2_date_sample_data_collection 2018-11-02
_olex2_submission_special_instructions 'No special instructions were received'
_oxdiff_exptl_absorpt_empirical_details
;
Empirical correction (ABSPACK) includes:
- Absorption correction using spherical harmonics
- Frame scaling
;
_oxdiff_exptl_absorpt_empirical_full_max 1.252
_oxdiff_exptl_absorpt_empirical_full_min 0.796

loop_
_space_group_symop_operation_xyz
'x, y, z'
'-x, -y, -z'

loop_
_atom_site_label
_atom_site_type_symbol
_atom_site_fract_x
_atom_site_fract_y
_atom_site_fract_z
_atom_site_U_iso_or_equiv
_atom_site_adp_type
_atom_site_occupancy
_atom_site_site_symmetry_order
_atom_site_calc_flag
_atom_site_refinement_flags_posn
_atom_site_refinement_flags_adp
_atom_site_refinement_flags_occupancy
_atom_site_disorder_assembly
_atom_site_disorder_group
Ni1 Ni 0.35072(2) 0.12411(2) 0.20228(2) 0.02452(8) Uani 1 1 d . . . . .
O1 O 0.29144(14) 0.00449(14) 0.34780(12) 0.0329(3) Uani 1 1 d . . . . .
O2 O 0.19155(15) -0.13132(15) 0.43954(13) 0.0397(4) Uani 1 1 d . . . . .
O3 O 0.37212(14) 0.00281(15) 0.10788(14) 0.0390(4) Uani 1 1 d . . . . .
O4 O 0.33128(15) -0.13947(14) 0.05772(13) 0.0374(4) Uani 1 1 d . . . . .
O5 O 0.40718(15) 0.23714(15) 0.04638(13) 0.0414(4) Uani 1 1 d . . . . .
H5A H 0.4926 0.1996 0.0246 0.062 Uiso 1 1 d R . . . .
H5B H 0.3903 0.3138 0.0548 0.062 Uiso 1 1 d R . . . .
N1 N 0.36508(15) 0.21314(15) 0.31269(14) 0.0246(4) Uani 1 1 d . . . . .
N2 N 0.55193(16) 0.01222(15) 0.24189(15) 0.0272(4) Uani 1 1 d . . . . .
N3 N 0.79606(17) -0.13547(17) 0.33220(17) 0.0379(4) Uani 1 1 d . . . . .
N4 N 0.15872(16) 0.29271(15) 0.20248(14) 0.0255(4) Uani 1 1 d . . . . .
N5 N -0.06954(18) 0.52281(19) 0.21721(19) 0.0448(5) Uani 1 1 d . . . . .
N6 N 0.4074(2) 0.51259(19) 0.70930(17) 0.0420(5) Uani 1 1 d . . . . .
C25 C 0.10765(19) 0.02286(18) 0.26608(16) 0.0238(4) Uani 1 1 d . . . . .
C1 C 0.26134(19) 0.31988(18) 0.33826(17) 0.0253(4) Uani 1 1 d . . . . .
C2 C 0.2670(2) 0.3784(2) 0.41770(18) 0.0295(5) Uani 1 1 d . . . . .
H2 H 0.1944 0.4531 0.4342 0.035 Uiso 1 1 calc R . . . .
C3 C 0.38219(19) 0.32516(19) 0.47303(17) 0.0268(4) Uani 1 1 d . . . . .
C4 C 0.48814(19) 0.21200(19) 0.44689(17) 0.0270(4) Uani 1 1 d . . . . .
H4 H 0.5657 0.1727 0.4836 0.032 Uiso 1 1 calc R . . . .
C5 C 0.47601(18) 0.15946(18) 0.36584(17) 0.0247(4) Uani 1 1 d . . . . .
C6 C 0.58125(18) 0.04232(18) 0.32681(17) 0.0248(4) Uani 1 1 d . . . . .
C7 C 0.7028(2) -0.0332(2) 0.37236(19) 0.0318(5) Uani 1 1 d . . . . .
H7 H 0.7197 -0.0119 0.4327 0.038 Uiso 1 1 calc R . . . .
C8 C 0.7670(2) -0.1607(2) 0.2453(2) 0.0393(5) Uani 1 1 d . . . . .
H8 H 0.8311 -0.2299 0.2137 0.047 Uiso 1 1 calc R . . . .
C9 C 0.6455(2) -0.0885(2) 0.19992(19) 0.0335(5) Uani 1 1 d . . . . .
H9 H 0.6289 -0.1104 0.1397 0.040 Uiso 1 1 calc R . . . .
C11 C 0.14592(19) 0.36643(19) 0.27284(17) 0.0265(4) Uani 1 1 d . . . . .
C10 C 0.0318(2) 0.4803(2) 0.2789(2) 0.0401(5) Uani 1 1 d . . . . .
H10 H 0.0256 0.5293 0.3284 0.048 Uiso 1 1 calc R . . . .
C13 C -0.0555(2) 0.4492(2) 0.1484(2) 0.0381(5) Uani 1 1 d . . . . .
H13 H -0.1242 0.4750 0.1040 0.046 Uiso 1 1 calc R . . . .
C12 C 0.0575(2) 0.3355(2) 0.14030(18) 0.0315(5) Uani 1 1 d . . . . .
H12 H 0.0632 0.2875 0.0901 0.038 Uiso 1 1 calc R . . . .
C14 C 0.39157(19) 0.38853(19) 0.55568(17) 0.0268(4) Uani 1 1 d . . . . .
C18 C 0.3224(2) 0.5229(2) 0.54338(19) 0.0340(5) Uani 1 1 d . . . . .
H18 H 0.2690 0.5743 0.4828 0.041 Uiso 1 1 calc R . . . .
C17 C 0.3332(2) 0.5794(2) 0.6209(2) 0.0389(5) Uani 1 1 d . . . . .
H17 H 0.2859 0.6697 0.6110 0.047 Uiso 1 1 calc R . . . .
C16 C 0.4742(2) 0.3831(2) 0.7211(2) 0.0417(6) Uani 1 1 d . . . . .
H16 H 0.5266 0.3344 0.7827 0.050 Uiso 1 1 calc R . . . .
C15 C 0.4701(2) 0.3177(2) 0.64765(18) 0.0341(5) Uani 1 1 d . . . . .
H15 H 0.5190 0.2273 0.6593 0.041 Uiso 1 1 calc R . . . .
C20 C 0.14942(19) 0.01603(18) 0.14890(17) 0.0253(4) Uani 1 1 d . . . . .
C21 C 0.0533(2) 0.0687(2) 0.07194(19) 0.0338(5) Uani 1 1 d . . . . .
H21 H 0.0800 0.0608 -0.0052 0.041 Uiso 1 1 calc R . . . .
C22 C -0.0813(2) 0.1327(2) 0.1085(2) 0.0384(5) Uani 1 1 d . . . . .
H22 H -0.1444 0.1696 0.0557 0.046 Uiso 1 1 calc R . . . .
C23 C -0.1216(2) 0.1414(2) 0.2235(2) 0.0365(5) Uani 1 1 d . . . . .
H23 H -0.2118 0.1859 0.2480 0.044 Uiso 1 1 calc R . . . .
C24 C -0.0285(2) 0.0843(2) 0.30248(19) 0.0322(5) Uani 1 1 d . . . . .
H24 H -0.0571 0.0870 0.3809 0.039 Uiso 1 1 calc R . . . .
C26 C 0.20419(19) -0.03962(19) 0.35746(16) 0.0259(4) Uani 1 1 d . . . . .
C19 C 0.2951(2) -0.04567(19) 0.10260(16) 0.0270(4) Uani 1 1 d . . . . .
O7 O 0.3033(2) 0.50275(19) 1.04469(19) 0.0786(7) Uani 1 1 d . . . . .
H7A H 0.2585 0.5554 1.0887 0.118 Uiso 1 1 d R . . . .
H7B H 0.3462 0.5404 0.9898 0.118 Uiso 1 1 d R . . . .
O8 O 0.2045(3) 0.6817(2) 1.1769(2) 0.0865(8) Uani 1 1 d . . . . .
H8A H 0.1639 0.6998 1.2429 0.097(13) Uiso 1 1 d R . . . .
H8B H 0.2437 0.7274 1.1407 0.105(15) Uiso 1 1 d R . . . .
O6 O 0.4292(2) 0.63299(19) 0.85914(16) 0.0630(5) Uani 1 1 d . . . . .
H6A H 0.4164 0.6019 0.8109 0.095 Uiso 1 1 d R . . . .
H6B H 0.5095 0.5898 0.8756 0.095 Uiso 1 1 d R . . . .
O9 O 0.06329(17) 0.72532(18) 1.39954(17) 0.0593(5) Uani 1 1 d . . . . .
H9A H -0.0184 0.7705 1.3875 0.086(11) Uiso 1 1 d R . . . .
H9B H 0.0806 0.7784 1.4169 0.088(12) Uiso 1 1 d R . . . .

loop_
_atom_site_aniso_label
_atom_site_aniso_U_11
_atom_site_aniso_U_22
_atom_site_aniso_U_33
_atom_site_aniso_U_23
_atom_site_aniso_U_13
_atom_site_aniso_U_12
Ni1 0.02189(14) 0.02210(14) 0.02988(15) -0.01015(10) -0.00399(10) -0.00614(10)
O1 0.0346(8) 0.0331(8) 0.0333(8) -0.0024(6) -0.0124(6) -0.0154(7)
O2 0.0409(9) 0.0391(9) 0.0313(8) 0.0043(7) -0.0056(7) -0.0178(7)
O3 0.0313(8) 0.0483(9) 0.0497(9) -0.0321(8) 0.0071(7) -0.0189(7)
O4 0.0374(8) 0.0362(8) 0.0450(9) -0.0258(7) 0.0043(7) -0.0140(7)
O5 0.0383(9) 0.0315(8) 0.0435(9) -0.0095(7) 0.0059(7) -0.0101(7)
N1 0.0210(8) 0.0218(8) 0.0305(9) -0.0079(7) -0.0040(7) -0.0069(7)
N2 0.0234(8) 0.0223(8) 0.0352(9) -0.0099(7) -0.0026(7) -0.0071(7)
N3 0.0252(9) 0.0295(10) 0.0522(12) -0.0119(9) -0.0074(8) -0.0026(8)
N4 0.0247(8) 0.0220(8) 0.0294(9) -0.0063(7) -0.0051(7) -0.0081(7)
N5 0.0298(10) 0.0383(11) 0.0627(13) -0.0199(10) -0.0178(9) 0.0004(9)
N6 0.0520(12) 0.0411(11) 0.0380(11) -0.0158(9) -0.0117(9) -0.0157(10)
C25 0.0261(10) 0.0206(10) 0.0254(10) -0.0069(8) -0.0018(8) -0.0100(8)
C1 0.0223(10) 0.0226(10) 0.0307(11) -0.0087(8) -0.0038(8) -0.0069(8)
C2 0.0250(10) 0.0245(10) 0.0370(12) -0.0130(9) -0.0056(9) -0.0036(8)
C3 0.0286(10) 0.0237(10) 0.0283(10) -0.0067(8) -0.0047(8) -0.0098(8)
C4 0.0248(10) 0.0241(10) 0.0331(11) -0.0069(8) -0.0082(8) -0.0085(8)
C5 0.0215(10) 0.0215(10) 0.0310(11) -0.0060(8) -0.0029(8) -0.0090(8)
C6 0.0221(10) 0.0206(10) 0.0312(11) -0.0067(8) -0.0021(8) -0.0087(8)
C7 0.0260(11) 0.0276(11) 0.0412(12) -0.0097(9) -0.0061(9) -0.0086(9)
C8 0.0308(12) 0.0265(11) 0.0521(14) -0.0156(10) -0.0022(10) -0.0019(9)
C9 0.0315(11) 0.0270(11) 0.0405(12) -0.0150(9) -0.0024(9) -0.0070(9)
C11 0.0219(10) 0.0239(10) 0.0328(11) -0.0092(9) -0.0040(8) -0.0065(8)
C10 0.0305(12) 0.0349(12) 0.0548(15) -0.0231(11) -0.0117(10) -0.0016(10)
C13 0.0316(12) 0.0322(12) 0.0491(14) -0.0066(10) -0.0174(10) -0.0078(10)
C12 0.0330(11) 0.0286(11) 0.0346(11) -0.0056(9) -0.0107(9) -0.0120(9)
C14 0.0270(10) 0.0274(10) 0.0281(10) -0.0099(8) -0.0029(8) -0.0110(9)
C18 0.0361(12) 0.0290(11) 0.0369(12) -0.0100(9) -0.0138(9) -0.0072(9)
C17 0.0443(13) 0.0276(11) 0.0442(13) -0.0141(10) -0.0112(11) -0.0075(10)
C16 0.0497(14) 0.0416(14) 0.0331(12) -0.0072(10) -0.0161(10) -0.0134(11)
C15 0.0382(12) 0.0269(11) 0.0335(12) -0.0053(9) -0.0104(9) -0.0082(9)
C20 0.0291(10) 0.0222(10) 0.0274(10) -0.0085(8) -0.0036(8) -0.0111(8)
C21 0.0402(12) 0.0364(12) 0.0317(11) -0.0134(9) -0.0096(9) -0.0151(10)
C22 0.0343(12) 0.0357(12) 0.0498(14) -0.0116(11) -0.0182(10) -0.0106(10)
C23 0.0244(11) 0.0335(12) 0.0504(14) -0.0143(10) -0.0049(10) -0.0077(9)
C24 0.0292(11) 0.0332(11) 0.0322(11) -0.0100(9) -0.0005(9) -0.0113(9)
C26 0.0262(10) 0.0242(10) 0.0222(10) -0.0093(8) 0.0001(8) -0.0050(8)
C19 0.0313(11) 0.0293(11) 0.0211(10) -0.0083(8) -0.0027(8) -0.0115(9)
O7 0.0986(17) 0.0482(12) 0.0807(15) -0.0235(11) 0.0240(12) -0.0351(12)
O8 0.135(2) 0.0806(16) 0.0722(15) -0.0320(13) 0.0168(15) -0.0740(17)
O6 0.0803(14) 0.0738(13) 0.0529(11) -0.0248(10) -0.0105(10) -0.0389(11)
O9 0.0393(10) 0.0412(10) 0.0916(15) -0.0156(10) -0.0290(10) -0.0012(8)

loop_
_atom_type_symbol
_atom_type_description
_atom_type_scat_dispersion_real
_atom_type_scat_dispersion_imag
_atom_type_scat_source
C C 0.0033 0.0016 'International Tables Vol C Tables 4.2.6.8 and 6.1.1.4'
H H 0.0000 0.0000 'International Tables Vol C Tables 4.2.6.8 and 6.1.1.4'
N N 0.0061 0.0033 'International Tables Vol C Tables 4.2.6.8 and 6.1.1.4'
Ni Ni 0.3393 1.1124 'International Tables Vol C Tables 4.2.6.8 and 6.1.1.4'
O O 0.0106 0.0060 'International Tables Vol C Tables 4.2.6.8 and 6.1.1.4'

loop_
_geom_angle_atom_site_label_1
_geom_angle_atom_site_label_2
_geom_angle_atom_site_label_3
_geom_angle
_geom_angle_site_symmetry_1
_geom_angle_site_symmetry_3
O1 Ni1 O5 174.94(6) . .
O1 Ni1 N2 88.91(6) . .
O1 Ni1 N4 94.85(6) . .
O3 Ni1 O1 88.58(6) . .
O3 Ni1 O5 86.60(6) . .
O3 Ni1 N1 167.37(6) . .
O3 Ni1 N2 90.87(6) . .
O3 Ni1 N4 115.54(6) . .
O5 Ni1 N2 92.67(6) . .
O5 Ni1 N4 85.87(6) . .
N1 Ni1 O1 87.21(6) . .
N1 Ni1 O5 97.83(6) . .
N1 Ni1 N2 77.16(6) . .
N1 Ni1 N4 76.71(6) . .
N2 Ni1 N4 153.37(6) . .
C26 O1 Ni1 127.22(12) . .
C19 O3 Ni1 131.15(13) . .
Ni1 O5 H5A 110.8 . .
Ni1 O5 H5B 110.3 . .
H5A O5 H5B 108.2 . .
C1 N1 Ni1 120.28(13) . .
C1 N1 C5 120.23(17) . .
C5 N1 Ni1 119.35(13) . .
C6 N2 Ni1 114.10(12) . .
C9 N2 Ni1 127.83(14) . .
C9 N2 C6 117.82(17) . .
C8 N3 C7 116.53(18) . .
C11 N4 Ni1 113.32(12) . .
C12 N4 Ni1 129.90(14) . .
C12 N4 C11 116.69(17) . .
C13 N5 C10 115.93(19) . .
C17 N6 C16 116.71(19) . .
C20 C25 C26 122.59(17) . .
C24 C25 C20 119.33(18) . .
C24 C25 C26 118.02(17) . .
N1 C1 C2 121.10(17) . .
N1 C1 C11 113.61(17) . .
C2 C1 C11 125.28(17) . .
C1 C2 H2 120.2 . .
C1 C2 C3 119.64(18) . .
C3 C2 H2 120.2 . .
C2 C3 C4 118.25(18) . .
C2 C3 C14 120.40(17) . .
C4 C3 C14 121.35(18) . .
C3 C4 H4 120.5 . .
C5 C4 C3 118.98(18) . .
C5 C4 H4 120.5 . .
N1 C5 C4 121.77(17) . .
N1 C5 C6 113.16(17) . .
C4 C5 C6 125.06(17) . .
N2 C6 C5 115.43(16) . .
N2 C6 C7 120.61(18) . .
C7 C6 C5 123.97(18) . .
N3 C7 C6 121.9(2) . .
N3 C7 H7 119.0 . .
C6 C7 H7 119.0 . .
N3 C8 H8 118.7 . .
N3 C8 C9 122.7(2) . .
C9 C8 H8 118.7 . .
N2 C9 C8 120.4(2) . .
N2 C9 H9 119.8 . .
C8 C9 H9 119.8 . .
N4 C11 C1 115.98(16) . .
N4 C11 C10 120.37(18) . .
C10 C11 C1 123.63(18) . .
N5 C10 C11 123.0(2) . .
N5 C10 H10 118.5 . .
C11 C10 H10 118.5 . .
N5 C13 H13 118.9 . .
N5 C13 C12 122.3(2) . .
C12 C13 H13 118.9 . .
N4 C12 C13 121.7(2) . .
N4 C12 H12 119.1 . .
C13 C12 H12 119.1 . .
C18 C14 C3 120.71(18) . .
C18 C14 C15 117.21(19) . .
C15 C14 C3 122.08(18) . .
C14 C18 H18 120.2 . .
C17 C18 C14 119.59(19) . .
C17 C18 H18 120.2 . .
N6 C17 C18 123.7(2) . .
N6 C17 H17 118.1 . .
C18 C17 H17 118.1 . .
N6 C16 H16 118.1 . .
N6 C16 C15 123.8(2) . .
C15 C16 H16 118.1 . .
C14 C15 H15 120.5 . .
C16 C15 C14 119.0(2) . .
C16 C15 H15 120.5 . .
C25 C20 C19 122.25(17) . .
C21 C20 C25 119.05(18) . .
C21 C20 C19 118.70(17) . .
C20 C21 H21 119.5 . .
C22 C21 C20 121.0(2) . .
C22 C21 H21 119.5 . .
C21 C22 H22 120.2 . .
C23 C22 C21 119.6(2) . .
C23 C22 H22 120.2 . .
C22 C23 H23 119.9 . .
C22 C23 C24 120.2(2) . .
C24 C23 H23 119.9 . .
C25 C24 H24 119.7 . .
C23 C24 C25 120.7(2) . .
C23 C24 H24 119.7 . .
O1 C26 C25 119.20(17) . .
O2 C26 O1 123.55(18) . .
O2 C26 C25 117.25(18) . .
O3 C19 C20 118.17(17) . .
O4 C19 O3 123.79(19) . .
O4 C19 C20 118.00(18) . .
H7A O7 H7B 106.2 . .
H8A O8 H8B 112.2 . .
H6A O6 H6B 109.5 . .
H9A O9 H9B 101.2 . .

loop_
_geom_bond_atom_site_label_1
_geom_bond_atom_site_label_2
_geom_bond_distance
_geom_bond_site_symmetry_2
Ni1 O1 2.0419(14) .
Ni1 O3 2.0044(14) .
Ni1 O5 2.0638(15) .
Ni1 N1 2.0203(16) .
Ni1 N2 2.1255(16) .
Ni1 N4 2.1757(16) .
O1 C26 1.266(2) .
O2 C26 1.240(2) .
O3 C19 1.254(2) .
O4 C19 1.247(2) .
O5 H5A 0.8689 .
O5 H5B 0.8685 .
N1 C1 1.337(2) .
N1 C5 1.338(2) .
N2 C6 1.342(3) .
N2 C9 1.332(3) .
N3 C7 1.333(3) .
N3 C8 1.328(3) .
N4 C11 1.344(3) .
N4 C12 1.332(3) .
N5 C10 1.330(3) .
N5 C13 1.323(3) .
N6 C17 1.327(3) .
N6 C16 1.336(3) .
C25 C20 1.397(3) .
C25 C24 1.392(3) .
C25 C26 1.512(3) .
C1 C2 1.381(3) .
C1 C11 1.481(3) .
C2 H2 0.9300 .
C2 C3 1.393(3) .
C3 C4 1.396(3) .
C3 C14 1.476(3) .
C4 H4 0.9300 .
C4 C5 1.379(3) .
C5 C6 1.484(3) .
C6 C7 1.385(3) .
C7 H7 0.9300 .
C8 H8 0.9300 .
C8 C9 1.382(3) .
C9 H9 0.9300 .
C11 C10 1.383(3) .
C10 H10 0.9300 .
C13 H13 0.9300 .
C13 C12 1.381(3) .
C12 H12 0.9300 .
C14 C18 1.385(3) .
C14 C15 1.390(3) .
C18 H18 0.9300 .
C18 C17 1.368(3) .
C17 H17 0.9300 .
C16 H16 0.9300 .
C16 C15 1.373(3) .
C15 H15 0.9300 .
C20 C21 1.392(3) .
C20 C19 1.504(3) .
C21 H21 0.9300 .
C21 C22 1.382(3) .
C22 H22 0.9300 .
C22 C23 1.376(3) .
C23 H23 0.9300 .
C23 C24 1.379(3) .
C24 H24 0.9300 .
O7 H7A 0.8502 .
O7 H7B 0.8438 .
O8 H8A 0.8578 .
O8 H8B 0.7984 .
O6 H6A 0.8509 .
O6 H6B 0.8500 .
O9 H9A 0.8496 .
O9 H9B 0.8288 .

loop_
_geom_hbond_atom_site_label_D
_geom_hbond_atom_site_label_H
_geom_hbond_atom_site_label_A
_geom_hbond_distance_DH
_geom_hbond_distance_HA
_geom_hbond_distance_DA
_geom_hbond_angle_DHA
_geom_hbond_site_symmetry_A
O5 H5A O4 0.87 1.91 2.760(2) 167.0 2_655
O5 H5B O7 0.87 1.96 2.793(2) 160.9 1_554
O7 H7A O8 0.85 1.90 2.728(3) 163.5 .
O7 H7B O6 0.84 1.90 2.743(3) 175.0 .
O8 H8A O9 0.86 1.99 2.847(3) 173.5 .
O8 H8B O4 0.80 2.07 2.868(3) 173.7 1_566
O6 H6A N6 0.85 1.90 2.750(3) 172.7 .
O9 H9A N3 0.85 2.04 2.876(2) 169.3 1_466
O9 H9B O2 0.83 2.07 2.866(3) 159.7 1_566
